data_4070075
loop_
_publ_author_name
'Gr\"oger, Christian'
'Kubicki, Marek M.'
'Meier, Walter'
'Pronold, Michael'
'Wachter, Joachim'
'Zabel, Manfred'

_publ_section_title
;
 Isomerism and Ligand Rearrangement within thecyclo-P2S3Middle Deck in
 Dimolybdenum Triple-Decker Complexes
;
_journal_issue 19
_journal_name_full Organometallics
_journal_page_first 5633
_journal_paper_doi 10.1021/om900600t
_journal_volume 28
_journal_year 2009
_chemical_compound_source 'see text'
_chemical_formula_moiety 'C33 H30 Mo2 O13 P2 S3 W3'
_chemical_formula_structural 'C33 H30 Mo2 O13 P2 S3 W3'
_chemical_formula_sum 'C33 H30 Mo2 O13 P2 S3 W3'
_chemical_formula_weight 1536.12
_chemical_name_systematic ?
_space_group_IT_number 61
_symmetry_cell_setting orthorhombic
_symmetry_Int_Tables_number 61
_symmetry_space_group_name_Hall '-P 2ac 2ab'
_symmetry_space_group_name_H-M 'P b c a'
_atom_sites_solution_hydrogens geom
_atom_sites_solution_primary direct
_atom_sites_solution_secondary difmap
_cell_angle_alpha 90
_cell_angle_beta 90
_cell_angle_gamma 90
_cell_formula_units_Z 8
_cell_length_a 19.3458(11)
_cell_length_b 19.1334(11)
_cell_length_c 22.8051(12)
_cell_measurement_reflns_used 13383
_cell_measurement_temperature 150
_cell_measurement_theta_max 26.5320
_cell_measurement_theta_min 3.0618
_cell_volume 8441.3(8)
_computing_cell_refinement
;
CrysAlis RED, Oxford Diffraction Ltd.,
Version 1.171.30.3 (release 12-05-2006 CrysAlis171 .NET)
;
_computing_data_collection
;
CrysAlis CCD, Oxford Diffraction Ltd.,
Version 1.171.30.3 (release 12-05-2006 CrysAlis171 .NET)
;
_computing_data_reduction
;
CrysAlis RED, Oxford Diffraction Ltd.,
Version 1.171.30.3 (release 12-05-2006 CrysAlis171 .NET)
;
_computing_molecular_graphics 'PLATON (Spek, 1990)'
_computing_publication_material 'PLATON (Spek, 2003)'
_computing_structure_refinement 'SHELXL-97 (Sheldrick, 1997)'
_computing_structure_solution 'SIR-97 (Altomare, 1993)'
_diffrn_ambient_temperature 150(1)
_diffrn_detector_area_resol_mean 10.5431
_diffrn_measured_fraction_theta_full 0.822
_diffrn_measured_fraction_theta_max 0.822
_diffrn_measurement_device_type 'Oxford Diffraction Gemini Ultra'
_diffrn_measurement_method 'omega scan'
_diffrn_radiation_monochromator graphite
_diffrn_radiation_probe x-ray
_diffrn_radiation_source 'Enhance (Mo) X-ray Source'
_diffrn_radiation_type MoK\a
_diffrn_radiation_wavelength 0.71073
_diffrn_reflns_av_R_equivalents 0.0667
_diffrn_reflns_av_sigmaI/netI 0.0653
_diffrn_reflns_limit_h_max 24
_diffrn_reflns_limit_h_min -24
_diffrn_reflns_limit_k_max 23
_diffrn_reflns_limit_k_min -22
_diffrn_reflns_limit_l_max 28
_diffrn_reflns_limit_l_min -27
_diffrn_reflns_number 37839
_diffrn_reflns_reduction_process
;
;
_diffrn_reflns_theta_full 26.59
_diffrn_reflns_theta_max 26.59
_diffrn_reflns_theta_min 3.07
_diffrn_standards_decay_% 0
_diffrn_standards_interval_count 0
_diffrn_standards_interval_time 0
_diffrn_standards_number 0
_exptl_absorpt_coefficient_mu 9.007
_exptl_absorpt_correction_T_max 0.4110
_exptl_absorpt_correction_T_min 0.3380
_exptl_absorpt_correction_type multi-scan
_exptl_absorpt_process_details
;
CrysAlis RED, Oxford Diffraction Ltd.,
Version 1.171.30.3 (release 12-05-2006 CrysAlis171 .NET)
Empirical absorption correction using spherical harmonics,
 implemented in SCALE3 ABSPACK scaling algorithm.
;
_exptl_crystal_colour black
_exptl_crystal_density_diffrn 2.418
_exptl_crystal_density_method 'Not Measured'
_exptl_crystal_description platelike
_exptl_crystal_F_000 5728
_exptl_crystal_size_max 0.297
_exptl_crystal_size_mid 0.127
_exptl_crystal_size_min 0.102
_refine_diff_density_max 1.282
_refine_diff_density_min -1.017
_refine_diff_density_rms 0.188
_refine_ls_extinction_method none
_refine_ls_goodness_of_fit_ref 0.929
_refine_ls_hydrogen_treatment constr
_refine_ls_matrix_type full
_refine_ls_number_parameters 515
_refine_ls_number_reflns 7270
_refine_ls_number_restraints 0
_refine_ls_restrained_S_all 0.929
_refine_ls_R_factor_all 0.0675
_refine_ls_R_factor_gt 0.0320
_refine_ls_shift/su_max 0.002
_refine_ls_shift/su_mean 0.000
_refine_ls_structure_factor_coef Fsqd
_refine_ls_weighting_details 'calc w=1/[\s^2^(Fo^2^)+(0.0175P)^2^]         where P=(Fo^2^+2Fc^2^)/3'
_refine_ls_weighting_scheme calc
_refine_ls_wR_factor_gt 0.0411
_refine_ls_wR_factor_ref 0.0456
_reflns_number_gt 5015
_reflns_number_total 7270
_reflns_threshold_expression I>2\s(I)
_cod_data_source_file om900600t_si_002.cif
_cod_data_source_block pm2371
_cod_depositor_comments
;
The following automatic conversions were performed:

'_symmetry_cell_setting' value 'Orthorhombic' changed to
'orthorhombic' according to
/home/saulius/struct/CIF-dictionaries/cif_core.dic dictionary named
'cif_core.dic' version 2.4.2 from 2011-04-26.

Automatic conversion script
Id: cif_fix_values 1715 2011-07-08 13:25:40Z adriana 
;
_cod_database_code 4070075

loop_
_symmetry_equiv_pos_site_id
_symmetry_equiv_pos_as_xyz
1 x,y,z
2 1/2-x,-y,1/2+z
3 1/2+x,1/2-y,-z
4 -x,1/2+y,1/2-z
5 -x,-y,-z
6 1/2+x,y,1/2-z
7 1/2-x,1/2+y,z
8 x,1/2-y,1/2+z

loop_
_atom_site_aniso_label
_atom_site_aniso_U_11
_atom_site_aniso_U_22
_atom_site_aniso_U_33
_atom_site_aniso_U_23
_atom_site_aniso_U_13
_atom_site_aniso_U_12
W1 0.0172(2) 0.0198(1) 0.0263(1) 0.0025(1) 0.0003(1) -0.0030(1)
W2 0.0346(2) 0.0234(1) 0.0165(1) -0.0011(1) 0.0042(1) 0.0119(1)
W3 0.0248(2) 0.0119(1) 0.0151(1) 0.0013(1) -0.0003(1) 0.0000(1)
Mo1 0.0148(3) 0.0124(3) 0.0116(2) -0.0009(2) -0.0011(2) 0.0010(2)
Mo2 0.0161(3) 0.0106(2) 0.0127(2) 0.0010(2) -0.0021(2) -0.0007(2)
S1 0.0189(11) 0.0176(8) 0.0143(8) -0.0003(6) -0.0004(7) 0.0056(7)
S2 0.0175(10) 0.0162(8) 0.0188(8) 0.0004(7) 0.0001(7) -0.0029(7)
S3 0.0185(10) 0.0134(7) 0.0194(8) -0.0007(6) -0.0025(7) 0.0008(7)
P1 0.0165(11) 0.0124(8) 0.0164(8) -0.0004(7) -0.0026(7) -0.0002(7)
P2 0.0238(11) 0.0150(8) 0.0131(8) -0.0009(7) -0.0005(8) 0.0037(7)
O1 0.050(4) 0.101(4) 0.026(3) -0.010(3) 0.006(3) -0.028(4)
O2 0.033(4) 0.033(3) 0.045(3) 0.005(2) 0.000(3) 0.013(3)
O3 0.047(4) 0.040(3) 0.044(3) -0.013(3) -0.006(3) -0.012(3)
O4 0.053(5) 0.042(3) 0.081(4) 0.033(3) 0.006(3) 0.018(3)
O5 0.030(4) 0.057(3) 0.065(4) 0.007(3) 0.005(3) -0.013(3)
O6 0.037(4) 0.064(4) 0.061(4) -0.024(3) 0.011(3) -0.014(3)
O7 0.132(8) 0.138(6) 0.029(3) 0.002(4) -0.008(4) 0.109(6)
O8 0.153(8) 0.028(3) 0.060(4) -0.004(3) 0.028(4) -0.032(4)
O9 0.055(4) 0.069(4) 0.013(2) -0.002(2) -0.007(2) 0.013(3)
O10 0.076(5) 0.063(4) 0.063(4) 0.000(3) 0.024(4) 0.050(4)
O11 0.097(6) 0.027(3) 0.036(3) 0.011(2) 0.016(3) 0.028(3)
O12 0.060(4) 0.033(3) 0.031(3) 0.010(2) 0.022(3) 0.004(3)
O13 0.065(5) 0.030(3) 0.079(4) 0.000(3) -0.033(4) -0.015(3)
C1 0.038(6) 0.048(4) 0.031(4) 0.008(4) -0.002(4) -0.020(4)
C2 0.017(5) 0.025(4) 0.034(4) -0.007(3) 0.000(3) -0.006(3)
C3 0.023(5) 0.019(3) 0.044(4) -0.002(3) 0.003(4) -0.005(3)
C4 0.021(5) 0.043(5) 0.040(4) 0.017(4) 0.005(4) -0.006(4)
C5 0.036(6) 0.036(4) 0.036(4) -0.002(3) -0.001(4) 0.000(4)
C6 0.032(6) 0.045(5) 0.025(4) -0.012(4) -0.002(4) 0.016(4)
C7 0.064(7) 0.067(6) 0.025(4) -0.002(4) 0.005(4) 0.053(5)
C8 0.088(8) 0.026(4) 0.022(4) 0.003(3) 0.025(4) 0.009(5)
C9 0.019(4) 0.036(4) 0.028(4) -0.004(3) 0.003(3) -0.003(3)
C10 0.063(7) 0.037(5) 0.025(4) 0.002(3) 0.009(4) 0.014(4)
C11 0.052(6) 0.023(4) 0.018(3) 0.016(3) -0.001(3) -0.003(4)
C12 0.030(5) 0.014(3) 0.032(4) -0.006(3) 0.000(4) 0.002(3)
C13 0.057(6) 0.017(4) 0.034(4) 0.003(3) -0.010(4) 0.004(4)
C14 0.021(4) 0.025(4) 0.004(3) -0.006(3) -0.004(3) 0.001(3)
C15 0.017(4) 0.030(4) 0.011(3) -0.006(3) -0.004(3) -0.001(3)
C16 0.019(4) 0.021(3) 0.006(3) -0.006(2) -0.003(3) -0.003(3)
C17 0.022(5) 0.018(3) 0.012(3) -0.005(3) -0.003(3) 0.001(3)
C18 0.022(4) 0.022(3) 0.009(3) -0.004(3) -0.001(3) -0.002(3)
C19 0.035(5) 0.032(4) 0.020(3) 0.004(3) -0.001(3) 0.012(3)
C20 0.027(5) 0.039(4) 0.022(3) -0.009(3) -0.008(3) 0.003(4)
C21 0.031(5) 0.021(3) 0.030(3) -0.005(3) 0.001(3) -0.001(3)
C22 0.028(5) 0.024(4) 0.026(3) -0.005(3) 0.000(3) 0.003(3)
C23 0.031(5) 0.026(4) 0.020(3) 0.001(3) 0.004(3) -0.004(3)
C24 0.020(4) 0.018(3) 0.014(3) 0.000(3) -0.006(3) -0.002(3)
C25 0.032(5) 0.023(3) 0.010(3) 0.002(3) -0.007(3) -0.002(3)
C26 0.027(5) 0.018(3) 0.023(3) 0.002(3) -0.011(3) -0.005(3)
C27 0.025(5) 0.022(3) 0.016(3) 0.002(3) -0.010(3) -0.004(3)
C28 0.016(4) 0.024(3) 0.017(3) 0.001(3) -0.014(3) -0.008(3)
C29 0.038(5) 0.029(4) 0.020(3) -0.005(3) -0.007(3) -0.008(3)
C30 0.027(5) 0.038(4) 0.019(3) 0.004(3) -0.003(3) -0.005(4)
C31 0.050(6) 0.021(3) 0.027(4) 0.009(3) -0.016(4) -0.002(4)
C32 0.025(5) 0.030(4) 0.035(4) -0.001(3) -0.013(3) 0.010(4)
C33 0.020(5) 0.032(4) 0.026(3) -0.002(3) -0.001(3) -0.009(3)

loop_
_atom_site_label
_atom_site_type_symbol
_atom_site_thermal_displace_type
_atom_site_fract_x
_atom_site_fract_y
_atom_site_fract_z
_atom_site_occupancy
_atom_site_U_iso_or_equiv
_atom_site_calc_flag
_atom_site_refinement_flags
W1 W Uani -0.01487(1) 0.62781(1) 0.11331(1) 1.000 0.0211(1) . .
W2 W Uani -0.00988(2) 0.91441(1) 0.18387(1) 1.000 0.0248(1) . .
W3 W Uani 0.16761(1) 0.90155(1) 0.05017(1) 1.000 0.0173(1) . .
Mo1 Mo Uani 0.14491(3) 0.75965(2) 0.00564(2) 1.000 0.0129(2) . .
Mo2 Mo Uani 0.18556(3) 0.77220(2) 0.12034(2) 1.000 0.0131(1) . .
S1 S Uani 0.05583(9) 0.84102(7) 0.03443(6) 1.000 0.0169(5) . .
S2 S Uani 0.25154(9) 0.80917(7) 0.03722(6) 1.000 0.0175(5) . .
S3 S Uani 0.19281(9) 0.66326(7) 0.06311(6) 1.000 0.0171(5) . .
P1 P Uani 0.09367(9) 0.69512(8) 0.08646(6) 1.000 0.0151(5) . .
P2 P Uani 0.08648(9) 0.85259(8) 0.12477(6) 1.000 0.0173(5) . .
O1 O Uani -0.0162(3) 0.6781(3) 0.2456(2) 1.000 0.059(2) . .
O2 O Uani -0.0962(3) 0.7591(2) 0.0632(2) 1.000 0.0370(19) . .
O3 O Uani -0.0613(3) 0.5571(3) -0.0062(2) 1.000 0.0437(19) . .
O4 O Uani 0.0749(3) 0.4924(3) 0.1420(2) 1.000 0.059(2) . .
O5 O Uani -0.1489(3) 0.5527(3) 0.1593(2) 1.000 0.051(2) . .
O6 O Uani -0.1183(3) 0.7899(3) 0.1949(2) 1.000 0.054(2) . .
O7 O Uani -0.0697(4) 0.9605(4) 0.0607(2) 1.000 0.100(3) . .
O8 O Uani 0.0886(4) 1.0464(3) 0.1991(2) 1.000 0.080(3) . .
O9 O Uani 0.0307(3) 0.8867(3) 0.31640(18) 1.000 0.046(2) . .
O10 O Uani -0.1357(4) 1.0022(3) 0.2301(2) 1.000 0.067(3) . .
O11 O Uani 0.0865(3) 1.0447(3) 0.06413(19) 1.000 0.053(2) . .
O12 O Uani 0.2122(3) 0.9724(2) -0.0686(2) 1.000 0.0413(19) . .
O13 O Uani 0.2796(3) 0.9943(3) 0.1126(2) 1.000 0.058(2) . .
C1 C Uani -0.0110(4) 0.6620(4) 0.1977(3) 1.000 0.039(3) . .
C2 C Uani -0.0675(4) 0.7124(4) 0.0834(3) 1.000 0.025(3) . .
C3 C Uani -0.0404(4) 0.5836(3) 0.0349(3) 1.000 0.029(2) . .
C4 C Uani 0.0440(4) 0.5412(4) 0.1324(3) 1.000 0.035(3) . .
C5 C Uani -0.0995(5) 0.5809(4) 0.1413(3) 1.000 0.036(3) . .
C6 C Uani -0.0762(4) 0.8318(4) 0.1879(3) 1.000 0.034(3) . .
C7 C Uani -0.0470(5) 0.9427(4) 0.1035(3) 1.000 0.052(3) . .
C8 C Uani 0.0527(5) 0.9996(4) 0.1910(3) 1.000 0.045(3) . .
C9 C Uani 0.0186(4) 0.8942(3) 0.2678(3) 1.000 0.028(2) . .
C10 C Uani -0.0878(5) 0.9703(4) 0.2146(3) 1.000 0.042(3) . .
C11 C Uani 0.1144(4) 0.9921(3) 0.0588(3) 1.000 0.031(3) . .
C12 C Uani 0.1960(4) 0.9448(3) -0.0267(3) 1.000 0.025(2) . .
C13 C Uani 0.2400(5) 0.9580(3) 0.0894(3) 1.000 0.036(3) . .
C14 C Uani 0.1102(4) 0.7914(3) -0.0911(2) 1.000 0.017(2) . .
C15 C Uani 0.0709(4) 0.7309(3) -0.0733(2) 1.000 0.019(2) . .
C16 C Uani 0.1179(3) 0.6745(3) -0.0658(2) 1.000 0.0153(19) . .
C17 C Uani 0.1862(4) 0.7007(3) -0.0773(2) 1.000 0.017(2) . .
C18 C Uani 0.1807(4) 0.7719(3) -0.0945(2) 1.000 0.0177(19) . .
C19 C Uani 0.0777(4) 0.8592(3) -0.1111(3) 1.000 0.029(2) . .
C20 C Uani -0.0064(4) 0.7275(3) -0.0721(3) 1.000 0.029(2) . .
C21 C Uani 0.1010(4) 0.5995(3) -0.0546(3) 1.000 0.027(2) . .
C22 C Uani 0.2499(4) 0.6571(3) -0.0802(3) 1.000 0.026(2) . .
C23 C Uani 0.2392(4) 0.8139(3) -0.1184(3) 1.000 0.026(2) . .
C24 C Uani 0.2228(4) 0.8247(3) 0.2106(2) 1.000 0.0173(19) . .
C25 C Uani 0.1830(4) 0.7637(3) 0.2244(2) 1.000 0.022(2) . .
C26 C Uani 0.2196(4) 0.7052(3) 0.2012(3) 1.000 0.023(2) . .
C27 C Uani 0.2796(4) 0.7295(3) 0.1729(2) 1.000 0.021(2) . .
C28 C Uani 0.2835(3) 0.8032(3) 0.1798(2) 1.000 0.0190(19) . .
C29 C Uani 0.2090(4) 0.8969(3) 0.2342(2) 1.000 0.029(2) . .
C30 C Uani 0.1220(4) 0.7613(3) 0.2637(2) 1.000 0.028(2) . .
C31 C Uani 0.2006(4) 0.6301(3) 0.2114(3) 1.000 0.033(3) . .
C32 C Uani 0.3357(4) 0.6860(3) 0.1468(3) 1.000 0.030(3) . .
C33 C Uani 0.3432(4) 0.8480(3) 0.1633(3) 1.000 0.026(2) . .
H19A H Uiso 0.11400 0.89180 -0.12340 1.000 0.0340 calc R
H19B H Uiso 0.05130 0.87980 -0.07880 1.000 0.0340 calc R
H19C H Uiso 0.04660 0.85000 -0.14420 1.000 0.0340 calc R
H20A H Uiso -0.02370 0.71760 -0.11160 1.000 0.0350 calc R
H20B H Uiso -0.02490 0.77240 -0.05860 1.000 0.0350 calc R
H20C H Uiso -0.02120 0.69040 -0.04530 1.000 0.0350 calc R
H21A H Uiso 0.13110 0.56970 -0.07840 1.000 0.0330 calc R
H21B H Uiso 0.05260 0.59070 -0.06500 1.000 0.0330 calc R
H21C H Uiso 0.10810 0.58900 -0.01290 1.000 0.0330 calc R
H22A H Uiso 0.24560 0.61750 -0.05330 1.000 0.0310 calc R
H22B H Uiso 0.29000 0.68550 -0.06910 1.000 0.0310 calc R
H22C H Uiso 0.25610 0.63970 -0.12030 1.000 0.0310 calc R
H23A H Uiso 0.25980 0.78940 -0.15180 1.000 0.0310 calc R
H23B H Uiso 0.27430 0.82040 -0.08780 1.000 0.0310 calc R
H23C H Uiso 0.22210 0.85960 -0.13120 1.000 0.0310 calc R
H29A H Uiso 0.23120 0.93160 0.20880 1.000 0.0350 calc R
H29B H Uiso 0.22780 0.90070 0.27400 1.000 0.0350 calc R
H29C H Uiso 0.15910 0.90540 0.23510 1.000 0.0350 calc R
H30A H Uiso 0.13180 0.78790 0.29940 1.000 0.0330 calc R
H30B H Uiso 0.11190 0.71260 0.27400 1.000 0.0330 calc R
H30C H Uiso 0.08200 0.78170 0.24360 1.000 0.0330 calc R
H31A H Uiso 0.21770 0.60160 0.17880 1.000 0.0400 calc R
H31B H Uiso 0.15030 0.62580 0.21400 1.000 0.0400 calc R
H31C H Uiso 0.22160 0.61390 0.24810 1.000 0.0400 calc R
H32A H Uiso 0.37360 0.68130 0.17500 1.000 0.0360 calc R
H32B H Uiso 0.35280 0.70850 0.11100 1.000 0.0360 calc R
H32C H Uiso 0.31740 0.63960 0.13720 1.000 0.0360 calc R
H33A H Uiso 0.38470 0.83200 0.18390 1.000 0.0310 calc R
H33B H Uiso 0.33340 0.89660 0.17420 1.000 0.0310 calc R
H33C H Uiso 0.35080 0.84510 0.12090 1.000 0.0310 calc R

loop_
_atom_type_symbol
_atom_type_description
_atom_type_scat_dispersion_real
_atom_type_scat_dispersion_imag
_atom_type_scat_source
W W -0.8490 6.8722 'International Tables Vol C Tables 4.2.6.8 and 6.1.1.4'
S S 0.1246 0.1234 'International Tables Vol C Tables 4.2.6.8 and 6.1.1.4'
P P 0.1023 0.0942 'International Tables Vol C Tables 4.2.6.8 and 6.1.1.4'
O O 0.0106 0.0060 'International Tables Vol C Tables 4.2.6.8 and 6.1.1.4'
Mo Mo -1.6832 0.6857 'International Tables Vol C Tables 4.2.6.8 and 6.1.1.4'
H H 0.0000 0.0000 'International Tables Vol C Tables 4.2.6.8 and 6.1.1.4'
C C 0.0033 0.0016 'International Tables Vol C Tables 4.2.6.8 and 6.1.1.4'

loop_
_geom_angle_atom_site_label_1
_geom_angle_atom_site_label_2
_geom_angle_atom_site_label_3
_geom_angle
_geom_angle_publ_flag
P1 W1 C1 92.0(2) yes
P1 W1 C2 85.9(2) yes
P1 W1 C3 101.5(2) yes
P1 W1 C4 90.1(2) yes
P1 W1 C5 174.4(2) yes
C1 W1 C2 94.6(3) yes
C1 W1 C3 166.5(3) yes
C1 W1 C4 92.2(3) yes
C1 W1 C5 82.6(3) yes
C2 W1 C3 85.1(3) yes
C2 W1 C4 172.3(3) yes
C2 W1 C5 93.2(3) yes
C3 W1 C4 89.2(3) yes
C3 W1 C5 83.9(3) yes
C4 W1 C5 91.4(3) yes
P2 W2 C6 97.0(2) yes
P2 W2 C7 84.7(2) yes
P2 W2 C8 88.8(2) yes
P2 W2 C9 102.0(2) yes
P2 W2 C10 169.0(2) yes
C6 W2 C7 91.4(3) yes
C6 W2 C8 172.4(3) yes
C6 W2 C9 88.9(3) yes
C6 W2 C10 85.6(3) yes
C7 W2 C8 93.9(3) yes
C7 W2 C9 173.2(3) yes
C7 W2 C10 84.6(3) yes
C8 W2 C9 85.2(3) yes
C8 W2 C10 89.6(3) yes
C9 W2 C10 88.6(3) yes
S1 W3 S2 103.09(5) yes
S1 W3 P2 51.33(5) yes
S1 W3 C11 88.3(2) yes
S1 W3 C12 107.7(2) yes
S1 W3 C13 159.4(2) yes
S2 W3 P2 103.36(5) yes
S2 W3 C11 168.1(2) yes
S2 W3 C12 90.62(19) yes
S2 W3 C13 88.8(2) yes
P2 W3 C11 86.3(2) yes
P2 W3 C12 156.7(2) yes
P2 W3 C13 109.9(2) yes
C11 W3 C12 82.6(3) yes
C11 W3 C13 81.3(3) yes
C12 W3 C13 88.6(3) yes
Mo2 Mo1 S1 83.61(4) yes
Mo2 Mo1 S2 55.13(4) yes
Mo2 Mo1 S3 56.36(3) yes
Mo2 Mo1 P1 55.80(4) yes
Mo2 Mo1 C14 160.22(14) yes
Mo2 Mo1 C15 156.95(16) yes
Mo2 Mo1 C16 141.42(13) yes
Mo2 Mo1 C17 135.61(17) yes
Mo2 Mo1 C18 144.81(18) yes
S1 Mo1 S2 106.24(5) yes
S1 Mo1 S3 127.69(5) yes
S1 Mo1 P1 80.22(5) yes
S1 Mo1 C14 83.47(16) yes
S1 Mo1 C15 85.69(17) yes
S1 Mo1 C16 118.33(15) yes
S1 Mo1 C17 140.69(16) yes
S1 Mo1 C18 113.72(16) yes
S2 Mo1 S3 79.03(5) yes
S2 Mo1 P1 109.04(5) yes
S2 Mo1 C14 114.98(18) yes
S2 Mo1 C15 147.90(16) yes
S2 Mo1 C16 132.41(15) yes
S2 Mo1 C17 98.07(19) yes
S2 Mo1 C18 89.94(18) yes
S3 Mo1 P1 50.56(6) yes
S3 Mo1 C14 142.63(14) yes
S3 Mo1 C15 117.52(14) yes
S3 Mo1 C16 86.18(14) yes
S3 Mo1 C17 86.58(14) yes
S3 Mo1 C18 118.35(16) yes
P1 Mo1 C14 135.75(18) yes
P1 Mo1 C15 102.25(15) yes
P1 Mo1 C16 94.73(13) yes
P1 Mo1 C17 120.46(15) yes
P1 Mo1 C18 152.86(15) yes
C14 Mo1 C15 35.4(2) yes
C14 Mo1 C16 58.36(19) yes
C14 Mo1 C17 58.1(2) yes
C14 Mo1 C18 34.5(3) yes
C15 Mo1 C16 35.0(2) yes
C15 Mo1 C17 58.7(2) yes
C15 Mo1 C18 58.2(2) yes
C16 Mo1 C17 35.6(2) yes
C16 Mo1 C18 58.30(19) yes
C17 Mo1 C18 34.88(19) yes
Mo1 Mo2 S2 54.76(4) yes
Mo1 Mo2 S3 55.72(4) yes
Mo1 Mo2 P1 55.60(4) yes
Mo1 Mo2 P2 82.56(4) yes
Mo1 Mo2 C24 160.14(13) yes
Mo1 Mo2 C25 159.98(18) yes
Mo1 Mo2 C26 141.66(15) yes
Mo1 Mo2 C27 133.23(13) yes
Mo1 Mo2 C28 141.78(12) yes
S2 Mo2 S3 78.46(5) yes
S2 Mo2 P1 108.49(5) yes
S2 Mo2 P2 105.27(5) yes
S2 Mo2 C24 113.30(16) yes
S2 Mo2 C25 145.25(18) yes
S2 Mo2 C26 129.51(19) yes
S2 Mo2 C27 95.44(15) yes
S2 Mo2 C28 87.33(13) yes
S3 Mo2 P1 50.29(6) yes
S3 Mo2 P2 126.53(6) yes
S3 Mo2 C24 142.29(15) yes
S3 Mo2 C25 118.15(14) yes
S3 Mo2 C26 86.44(15) yes
S3 Mo2 C27 86.06(14) yes
S3 Mo2 C28 117.56(14) yes
P1 Mo2 P2 79.80(6) yes
P1 Mo2 C24 138.10(17) yes
P1 Mo2 C25 105.06(17) yes
P1 Mo2 C26 97.10(17) yes
P1 Mo2 C27 121.43(15) yes
P1 Mo2 C28 154.62(14) yes
P2 Mo2 C24 86.39(17) yes
P2 Mo2 C25 89.17(17) yes
P2 Mo2 C26 121.97(18) yes
P2 Mo2 C27 143.87(13) yes
P2 Mo2 C28 115.89(14) yes
C24 Mo2 C25 34.9(2) yes
C24 Mo2 C26 57.9(2) yes
C24 Mo2 C27 58.0(2) yes
C24 Mo2 C28 34.6(2) yes
C25 Mo2 C26 35.2(2) yes
C25 Mo2 C27 58.6(2) yes
C25 Mo2 C28 58.0(2) yes
C26 Mo2 C27 35.1(2) yes
C26 Mo2 C28 57.9(2) yes
C27 Mo2 C28 34.9(2) yes
W3 S1 Mo1 73.62(5) yes
W3 S1 P2 64.76(6) yes
Mo1 S1 P2 97.46(8) yes
W3 S2 Mo1 75.29(5) yes
W3 S2 Mo2 76.18(5) yes
Mo1 S2 Mo2 70.11(5) yes
Mo1 S3 Mo2 67.92(4) yes
Mo1 S3 P1 64.35(6) yes
Mo2 S3 P1 64.17(6) yes
W1 P1 Mo1 141.11(7) yes
W1 P1 Mo2 146.56(6) yes
W1 P1 S3 132.48(8) yes
Mo1 P1 Mo2 68.60(5) yes
Mo1 P1 S3 65.10(6) yes
Mo2 P1 S3 65.54(6) yes
W2 P2 W3 129.53(6) yes
W2 P2 Mo2 150.34(6) yes
W2 P2 S1 110.29(8) yes
W3 P2 Mo2 73.55(5) yes
W3 P2 S1 63.91(6) yes
Mo2 P2 S1 96.37(7) yes
W1 C1 O1 172.2(7) yes
W1 C2 O2 176.0(6) yes
W1 C3 O3 172.6(7) yes
W1 C4 O4 177.9(7) yes
W1 C5 O5 178.2(6) yes
W2 C6 O6 171.7(6) yes
W2 C7 O7 176.5(8) yes
W2 C8 O8 175.2(6) yes
W2 C9 O9 174.5(6) yes
W2 C10 O10 176.4(7) yes
W3 C11 O11 177.5(6) yes
W3 C12 O12 176.5(5) yes
W3 C13 O13 175.9(7) yes
Mo1 C14 C15 71.6(3) yes
Mo1 C14 C18 73.3(3) yes
Mo1 C14 C19 127.9(4) yes
C15 C14 C18 108.2(5) no
C15 C14 C19 123.6(7) no
C18 C14 C19 127.6(6) no
Mo1 C15 C14 73.1(3) yes
Mo1 C15 C16 72.4(3) yes
Mo1 C15 C20 126.9(4) yes
C14 C15 C16 107.8(6) no
C14 C15 C20 124.5(6) no
C16 C15 C20 127.1(5) no
Mo1 C16 C15 72.6(3) yes
Mo1 C16 C17 71.5(3) yes
Mo1 C16 C21 126.4(4) yes
C15 C16 C17 107.5(5) no
C15 C16 C21 127.6(6) no
C17 C16 C21 124.6(6) no
Mo1 C17 C16 73.0(3) yes
Mo1 C17 C18 74.7(3) yes
Mo1 C17 C22 126.0(4) yes
C16 C17 C18 108.4(6) no
C16 C17 C22 125.0(5) no
C18 C17 C22 125.9(6) no
Mo1 C18 C14 72.3(3) yes
Mo1 C18 C17 70.4(3) yes
Mo1 C18 C23 128.3(4) yes
C14 C18 C17 108.0(6) no
C14 C18 C23 127.5(5) no
C17 C18 C23 124.1(6) no
Mo2 C24 C25 71.7(3) yes
Mo2 C24 C28 72.8(3) yes
Mo2 C24 C29 129.6(4) yes
C25 C24 C28 108.4(5) no
C25 C24 C29 125.0(6) no
C28 C24 C29 125.8(6) no
Mo2 C25 C24 73.4(3) yes
Mo2 C25 C26 70.9(3) yes
Mo2 C25 C30 128.4(5) yes
C24 C25 C26 106.9(6) no
C24 C25 C30 125.9(5) no
C26 C25 C30 126.5(5) no
Mo2 C26 C25 73.9(3) yes
Mo2 C26 C27 71.9(4) yes
Mo2 C26 C31 125.3(5) yes
C25 C26 C27 108.7(5) no
C25 C26 C31 124.9(6) no
C27 C26 C31 126.1(6) no
Mo2 C27 C26 73.0(4) yes
Mo2 C27 C28 75.5(3) yes
Mo2 C27 C32 124.0(4) yes
C26 C27 C28 108.7(5) no
C26 C27 C32 126.8(5) no
C28 C27 C32 124.0(6) no
Mo2 C28 C24 72.6(3) yes
Mo2 C28 C27 69.6(4) yes
Mo2 C28 C33 127.7(4) yes
C24 C28 C27 107.3(5) no
C24 C28 C33 126.7(5) no
C27 C28 C33 125.8(6) no
C14 C19 H19A 110.00 no
C14 C19 H19B 110.00 no
C14 C19 H19C 109.00 no
H19A C19 H19B 109.00 no
H19A C19 H19C 109.00 no
H19B C19 H19C 109.00 no
C15 C20 H20A 109.00 no
C15 C20 H20B 109.00 no
C15 C20 H20C 110.00 no
H20A C20 H20B 109.00 no
H20A C20 H20C 110.00 no
H20B C20 H20C 109.00 no
C16 C21 H21A 110.00 no
C16 C21 H21B 109.00 no
C16 C21 H21C 109.00 no
H21A C21 H21B 110.00 no
H21A C21 H21C 110.00 no
H21B C21 H21C 109.00 no
C17 C22 H22A 110.00 no
C17 C22 H22B 109.00 no
C17 C22 H22C 109.00 no
H22A C22 H22B 110.00 no
H22A C22 H22C 109.00 no
H22B C22 H22C 109.00 no
C18 C23 H23A 110.00 no
C18 C23 H23B 109.00 no
C18 C23 H23C 109.00 no
H23A C23 H23B 109.00 no
H23A C23 H23C 109.00 no
H23B C23 H23C 109.00 no
C24 C29 H29A 109.00 no
C24 C29 H29B 109.00 no
C24 C29 H29C 110.00 no
H29A C29 H29B 110.00 no
H29A C29 H29C 109.00 no
H29B C29 H29C 110.00 no
C25 C30 H30A 109.00 no
C25 C30 H30B 109.00 no
C25 C30 H30C 109.00 no
H30A C30 H30B 109.00 no
H30A C30 H30C 110.00 no
H30B C30 H30C 109.00 no
C26 C31 H31A 109.00 no
C26 C31 H31B 109.00 no
C26 C31 H31C 109.00 no
H31A C31 H31B 110.00 no
H31A C31 H31C 109.00 no
H31B C31 H31C 109.00 no
C27 C32 H32A 110.00 no
C27 C32 H32B 109.00 no
C27 C32 H32C 109.00 no
H32A C32 H32B 110.00 no
H32A C32 H32C 109.00 no
H32B C32 H32C 109.00 no
C28 C33 H33A 110.00 no
C28 C33 H33B 109.00 no
C28 C33 H33C 109.00 no
H33A C33 H33B 109.00 no
H33A C33 H33C 109.00 no
H33B C33 H33C 109.00 no

loop_
_geom_bond_atom_site_label_1
_geom_bond_atom_site_label_2
_geom_bond_distance
_geom_bond_publ_flag
W1 P1 2.5384(17) yes
W1 C1 2.034(7) yes
W1 C2 2.030(8) yes
W1 C3 2.039(7) yes
W1 C4 2.057(8) yes
W1 C5 1.973(9) yes
W2 P2 2.5867(16) yes
W2 C6 2.038(8) yes
W2 C7 2.042(7) yes
W2 C8 2.037(8) yes
W2 C9 2.029(7) yes
W2 C10 1.977(9) yes
W3 S1 2.4792(17) yes
W3 S2 2.4182(16) yes
W3 P2 2.4970(16) yes
W3 C11 2.025(6) yes
W3 C12 2.015(7) yes
W3 C13 1.982(8) yes
Mo1 Mo2 2.7419(7) yes
Mo1 S1 2.4135(16) yes
Mo1 S2 2.3815(17) yes
Mo1 S3 2.4449(15) yes
Mo1 P1 2.4298(16) yes
Mo1 C14 2.385(5) yes
Mo1 C15 2.365(6) yes
Mo1 C16 2.363(5) yes
Mo1 C17 2.343(5) yes
Mo1 C18 2.398(5) yes
Mo2 S2 2.3922(16) yes
Mo2 S3 2.4633(14) yes
Mo2 P1 2.4356(17) yes
Mo2 P2 2.4597(17) yes
Mo2 C24 2.401(5) yes
Mo2 C25 2.379(5) yes
Mo2 C26 2.340(7) yes
Mo2 C27 2.327(7) yes
Mo2 C28 2.404(5) yes
S1 P2 2.155(2) yes
S3 P1 2.082(2) yes
O1 C1 1.139(8) yes
O2 C2 1.148(9) yes
O3 C3 1.140(8) yes
O4 C4 1.130(10) yes
O5 C5 1.172(11) yes
O6 C6 1.154(10) yes
O7 C7 1.123(9) yes
O8 C8 1.148(11) yes
O9 C9 1.142(8) yes
O10 C10 1.165(11) yes
O11 C11 1.149(8) yes
O12 C12 1.136(8) yes
O13 C13 1.162(10) yes
C14 C15 1.443(9) no
C14 C18 1.416(11) no
C14 C19 1.512(9) no
C15 C16 1.421(9) no
C15 C20 1.497(11) no
C16 C17 1.437(9) no
C16 C21 1.494(8) no
C17 C18 1.422(8) no
C17 C22 1.490(10) no
C18 C23 1.491(10) no
C24 C25 1.433(9) no
C24 C28 1.429(9) no
C24 C29 1.506(8) no
C25 C26 1.426(9) no
C25 C30 1.483(10) no
C26 C27 1.407(10) no
C26 C31 1.501(8) no
C27 C28 1.421(8) no
C27 C32 1.492(10) no
C28 C33 1.487(9) no
C19 H19A 0.9800 no
C19 H19B 0.9800 no
C19 H19C 0.9800 no
C20 H20A 0.9800 no
C20 H20B 0.9800 no
C20 H20C 0.9800 no
C21 H21A 0.9800 no
C21 H21B 0.9800 no
C21 H21C 0.9800 no
C22 H22A 0.9800 no
C22 H22B 0.9800 no
C22 H22C 0.9800 no
C23 H23A 0.9800 no
C23 H23B 0.9800 no
C23 H23C 0.9800 no
C29 H29A 0.9800 no
C29 H29B 0.9800 no
C29 H29C 0.9800 no
C30 H30A 0.9800 no
C30 H30B 0.9800 no
C30 H30C 0.9800 no
C31 H31A 0.9800 no
C31 H31B 0.9800 no
C31 H31C 0.9800 no
C32 H32A 0.9800 no
C32 H32B 0.9800 no
C32 H32C 0.9800 no
C33 H33A 0.9800 no
C33 H33B 0.9800 no
C33 H33C 0.9800 no

loop_
_geom_contact_atom_site_label_1
_geom_contact_atom_site_label_2
_geom_contact_distance
_geom_contact_site_symmetry_2
_geom_contact_publ_flag
W2 H29C 3.4800 . no
W2 H30C 3.3900 . no
Mo1 P2 3.4381(15) . no
Mo2 S1 3.4454(17) . no
Mo1 H23B 3.4900 . no
Mo2 H33C 3.4900 . no
S1 W2 3.8990(14) . no
S1 Mo2 3.4454(17) . no
S1 P1 3.120(2) . no
S1 O2 3.397(6) . no
S1 O7 3.389(8) . no
S1 C2 3.605(8) . no
S1 C11 3.154(6) . no
S1 C12 3.639(7) . no
S1 C14 3.194(5) . no
S1 C15 3.250(5) . no
S1 C19 3.364(7) . no
S1 C20 3.474(7) . no
S2 C23 3.558(7) . no
S2 C27 3.492(5) . no
S2 S3 3.071(2) . no
S2 C12 3.164(6) . no
S2 C13 3.094(6) . no
S2 C17 3.567(6) . no
S2 C18 3.378(5) . no
S2 C33 3.459(7) . no
S2 C28 3.312(5) . no
S3 C21 3.442(7) . no
S3 C17 3.284(5) . no
S3 O13 3.466(6) 7_545 no
S3 C27 3.270(6) . no
S3 S2 3.071(2) . no
S3 C16 3.285(5) . no
S3 C26 3.291(7) . no
S3 C22 3.452(7) . no
S3 C32 3.387(8) . no
S3 C31 3.444(7) . no
S1 H20B 2.9400 . no
S1 H19B 2.6900 . no
S2 H33C 2.7900 . no
S2 H23B 2.8900 . no
S3 H21C 2.7800 . no
S3 H31A 2.9300 . no
S3 H32C 2.9800 . no
S3 H22A 2.9800 . no
P1 S1 3.120(2) . no
P1 P2 3.140(2) . no
P1 C1 3.307(7) . no
P1 C2 3.136(8) . no
P1 C3 3.559(7) . no
P1 C4 3.270(8) . no
P1 C16 3.526(5) . no
P1 C26 3.580(7) . no
P2 C11 3.111(6) . no
P2 Mo1 3.4381(15) . no
P2 P1 3.140(2) . no
P2 C6 3.484(8) . no
P2 C7 3.143(9) . no
P2 C8 3.259(8) . no
P2 C9 3.605(7) . no
P2 C25 3.397(6) . no
P2 C13 3.680(9) . no
P2 C24 3.327(7) . no
P2 C29 3.545(6) . no
P2 C30 3.683(5) . no
P1 H21C 3.0600 . no
P2 H29C 3.0500 . no
P2 H30C 3.0300 . no
O1 O6 3.133(8) . no
O1 C30 3.139(9) . no
O1 O8 3.147(8) 4_545 no
O2 C6 3.189(8) . no
O2 C22 3.404(9) 3_465 no
O2 O6 3.090(7) . no
O2 S1 3.397(6) . no
O3 C21 3.390(8) 5_565 no
O3 O3 3.237(8) 5_565 no
O3 C3 3.398(9) 5_565 no
O4 O10 3.151(7) 4_545 no
O4 C10 3.307(8) 4_545 no
O4 O13 2.894(8) 7_545 no
O4 O9 3.027(8) 4_545 no
O4 C9 3.322(9) 4_545 no
O4 C33 3.222(9) 7_545 no
O6 C1 3.210(10) . no
O6 O1 3.133(8) . no
O6 O2 3.090(7) . no
O6 C2 3.103(9) . no
O7 O11 2.867(6) 5_575 no
O7 C12 3.139(10) 5_575 no
O7 C11 3.000(9) 5_575 no
O7 S1 3.389(8) . no
O7 O12 3.046(9) 5_575 no
O8 C32 3.271(9) 7_555 no
O8 O11 3.078(6) . no
O8 O1 3.147(8) 4_555 no
O8 C11 3.401(8) . no
O9 O4 3.027(8) 4_555 no
O9 C16 3.381(7) 8_565 no
O9 C30 3.213(8) . no
O9 C21 3.252(8) 8_565 no
O10 O4 3.151(7) 4_555 no
O10 C31 3.057(9) 4_555 no
O11 C8 3.089(8) . no
O11 C7 3.359(11) . no
O11 O8 3.078(6) . no
O11 O7 2.867(6) 5_575 no
O12 C23 3.280(7) . no
O12 O7 3.046(9) 5_575 no
O13 C33 3.269(8) . no
O13 S3 3.466(6) 7_555 no
O13 O4 2.894(8) 7_555 no
O1 H30B 2.6500 . no
O1 H30C 2.7500 . no
O1 H19C 2.8400 8_565 no
O1 H32A 2.8000 6_455 no
O2 H22B 2.4500 3_465 no
O3 H21B 2.6600 . no
O3 H20C 2.8100 . no
O4 H33B 2.6500 7_545 no
O6 H33A 2.8800 6_455 no
O8 H32C 2.9100 7_555 no
O8 H32A 2.7400 7_555 no
O9 H21B 2.7700 8_565 no
O9 H30C 2.7900 . no
O9 H20A 2.7900 8_565 no
O9 H30A 2.7500 . no
O10 H31C 2.7500 4_555 no
O10 H31B 2.7000 4_555 no
O12 H22A 2.9100 7_555 no
O12 H23C 2.5900 . no
O12 H19A 2.7500 . no
O13 H33B 2.5600 . no
O13 H29A 2.6700 . no
O13 H31A 2.5500 7_555 no
C1 P1 3.307(7) . no
C1 O6 3.210(10) . no
C1 C2 2.987(10) . no
C1 C4 2.948(11) . no
C1 C5 2.645(11) . no
C1 C6 3.492(11) . no
C1 C30 3.535(10) . no
C2 C6 3.306(10) . no
C2 S1 3.605(8) . no
C2 P1 3.136(8) . no
C2 O6 3.103(9) . no
C2 C1 2.987(10) . no
C2 C3 2.752(10) . no
C2 C5 2.908(11) . no
C3 C2 2.752(10) . no
C3 C4 2.875(10) . no
C3 P1 3.559(7) . no
C3 C21 3.427(10) . no
C3 O3 3.398(9) 5_565 no
C3 C5 2.683(10) . no
C4 C5 2.885(12) . no
C4 C3 2.875(10) . no
C4 P1 3.270(8) . no
C4 C1 2.948(11) . no
C5 C2 2.908(11) . no
C5 C1 2.645(11) . no
C5 C4 2.885(12) . no
C5 C3 2.683(10) . no
C6 C9 2.848(10) . no
C6 C7 2.920(10) . no
C6 P2 3.484(8) . no
C6 C2 3.306(10) . no
C6 C1 3.492(11) . no
C6 C10 2.728(11) . no
C6 O2 3.189(8) . no
C7 C10 2.706(10) . no
C7 C6 2.920(10) . no
C7 C11 3.418(12) . no
C7 C8 2.981(12) . no
C7 O11 3.359(11) . no
C7 S1 3.197(8) . no
C7 P2 3.143(9) . no
C8 C11 3.246(10) . no
C8 C10 2.827(13) . no
C8 C9 2.751(10) . no
C8 P2 3.259(8) . no
C8 O11 3.089(8) . no
C8 C7 2.981(12) . no
C9 C30 3.237(9) . no
C9 P2 3.605(7) . no
C9 C10 2.798(11) . no
C9 C6 2.848(10) . no
C9 C8 2.751(10) . no
C9 O4 3.322(9) 4_555 no
C10 C9 2.798(11) . no
C10 O4 3.307(8) 4_555 no
C10 C8 2.827(13) . no
C10 C6 2.728(11) . no
C10 C7 2.706(10) . no
C11 O7 3.000(9) 5_575 no
C11 S1 3.154(6) . no
C11 C12 2.667(10) . no
C11 C8 3.246(10) . no
C11 W2 4.016(7) . no
C11 O8 3.401(8) . no
C11 C13 2.611(12) . no
C11 C7 3.418(12) . no
C11 P2 3.111(6) . no
C12 Mo1 3.751(6) . no
C12 C13 2.793(10) . no
C12 C23 3.368(9) . no
C12 C19 3.410(10) . no
C12 C11 2.667(10) . no
C12 O7 3.139(10) 5_575 no
C12 S1 3.639(7) . no
C12 S2 3.164(6) . no
C13 C12 2.793(10) . no
C13 Mo2 3.774(6) . no
C13 C11 2.611(12) . no
C13 S2 3.094(6) . no
C13 C29 3.554(8) . no
C13 C33 3.355(10) . no
C13 P2 3.680(9) . no
C14 C23 2.608(11) . no
C14 C17 2.296(9) . no
C14 C16 2.315(8) . no
C14 S1 3.194(5) . no
C14 W3 4.007(5) . no
C14 C20 2.602(10) . no
C14 C30 3.469(7) 8_564 no
C15 C17 2.306(11) . no
C15 C21 2.616(8) . no
C15 S1 3.250(5) . no
C15 C18 2.315(10) . no
C15 C19 2.605(8) . no
C16 C20 2.614(9) . no
C16 C14 2.315(8) . no
C16 C22 2.596(10) . no
C16 S3 3.285(5) . no
C16 C18 2.319(8) . no
C16 P1 3.526(5) . no
C16 O9 3.381(7) 8_564 no
C17 C21 2.595(9) . no
C17 C23 2.573(9) . no
C17 C15 2.306(11) . no
C17 S3 3.284(5) . no
C17 S2 3.567(6) . no
C17 C14 2.296(9) . no
C18 C19 2.628(10) . no
C18 C15 2.315(10) . no
C18 C30 3.486(7) 8_564 no
C18 S2 3.378(5) . no
C18 C16 2.319(8) . no
C18 C22 2.593(9) . no
C19 C12 3.410(10) . no
C21 O3 3.390(8) 5_565 no
C21 C3 3.427(10) . no
C21 O9 3.252(8) 8_564 no
C22 O2 3.404(9) 3_565 no
C23 O12 3.280(7) . no
C23 C12 3.368(9) . no
C23 S2 3.558(7) . no
C24 C33 2.605(10) . no
C24 C30 2.596(10) . no
C24 C26 2.297(8) . no
C24 P2 3.327(7) . no
C24 C27 2.294(9) . no
C25 C27 2.302(10) . no
C25 C31 2.596(8) . no
C25 C28 2.321(9) . no
C25 C29 2.607(8) . no
C25 P2 3.397(6) . no
C26 C24 2.297(8) . no
C26 C30 2.598(10) . no
C26 C32 2.592(11) . no
C26 P1 3.580(7) . no
C26 S3 3.291(7) . no
C26 C28 2.298(9) . no
C27 S3 3.270(6) . no
C27 C25 2.302(10) . no
C27 C33 2.589(9) . no
C27 C31 2.593(9) . no
C27 S2 3.492(5) . no
C27 C24 2.294(9) . no
C28 C32 2.572(8) . no
C28 C25 2.321(9) . no
C28 S2 3.312(5) . no
C28 C26 2.298(9) . no
C28 C29 2.614(8) . no
C29 C13 3.554(8) . no
C30 O1 3.139(9) . no
C30 C9 3.237(9) . no
C30 C18 3.486(7) 8_565 no
C30 O9 3.213(8) . no
C30 C14 3.469(7) 8_565 no
C30 C1 3.535(10) . no
C31 O10 3.057(9) 4_545 no
C32 O8 3.271(9) 7_545 no
C33 C13 3.355(10) . no
C33 O13 3.269(8) . no
C33 S2 3.459(7) . no
C33 O4 3.222(9) 7_555 no
C1 H30C 3.0900 . no
C2 H20C 3.1000 . no
C3 H20C 2.7700 . no
C3 H21C 3.0700 . no
C3 H21B 2.9100 . no
C6 H33A 3.0200 6_455 no
C8 H29C 2.9100 . no
C9 H33A 3.0600 6_455 no
C9 H30C 2.5400 . no
C9 H30A 3.0700 . no
C9 H29C 2.8300 . no
C12 H19A 2.9000 . no
C12 H23C 2.9300 . no
C13 H29A 2.7700 . no
C13 H33B 2.9000 . no
C14 H30B 3.0800 8_564 no
C14 H30A 2.9500 8_564 no
C17 H30A 3.0100 8_564 no
C18 H30A 2.8400 8_564 no
C19 H23C 2.8300 . no
C19 H20B 2.8500 . no
C19 H30B 3.0300 8_564 no
C20 H21B 2.8600 . no
C20 H19C 3.0400 . no
C21 H20C 2.9400 . no
C21 H22A 2.8200 . no
C22 H23A 3.0200 . no
C22 H21A 2.8400 . no
C23 H19A 2.8500 . no
C23 H22B 2.8700 . no
C29 H30A 2.9600 . no
C29 H33B 2.7700 . no
C30 H29C 2.9200 . no
C30 H31B 2.8800 . no
C31 H30B 2.7300 . no
C31 H32C 2.8300 . no
C32 H33A 3.0700 . no
C32 H31A 2.8900 . no
C33 H32B 2.9300 . no
C33 H20A 3.1000 3_565 no
C33 H29A 2.8900 . no
H19A O12 2.7500 . no
H19A C12 2.9000 . no
H19A C23 2.8500 . no
H19A H23C 2.1900 . no
H19B S1 2.6900 . no
H19B H20B 2.5700 . no
H19C C20 3.0400 . no
H19C O1 2.8400 8_564 no
H19C H30B 2.5500 8_564 no
H20A C33 3.1000 3_465 no
H20A H33A 2.6000 3_465 no
H20A O9 2.7900 8_564 no
H20B S1 2.9400 . no
H20B C19 2.8500 . no
H20B H19B 2.5700 . no
H20C O3 2.8100 . no
H20C C2 3.1000 . no
H20C C3 2.7700 . no
H20C C21 2.9400 . no
H20C H21B 2.4200 . no
H21A C22 2.8400 . no
H21A H22A 2.4600 . no
H21B O3 2.6600 . no
H21B C3 2.9100 . no
H21B C20 2.8600 . no
H21B H20C 2.4200 . no
H21B O9 2.7700 8_564 no
H21C S3 2.7800 . no
H21C P1 3.0600 . no
H21C C3 3.0700 . no
H22A S3 2.9800 . no
H22A C21 2.8200 . no
H22A H21A 2.4600 . no
H22A O12 2.9100 7_545 no
H22B C23 2.8700 . no
H22B O2 2.4500 3_565 no
H22C H29B 2.5900 8_564 no
H23A C22 3.0200 . no
H23B Mo1 3.4900 . no
H23B S2 2.8900 . no
H23C O12 2.5900 . no
H23C C12 2.9300 . no
H23C C19 2.8300 . no
H23C H19A 2.1900 . no
H29A O13 2.6700 . no
H29A C13 2.7700 . no
H29A C33 2.8900 . no
H29A H33B 2.2300 . no
H29B H22C 2.5900 8_565 no
H29C W2 3.4800 . no
H29C P2 3.0500 . no
H29C C8 2.9100 . no
H29C C9 2.8300 . no
H29C C30 2.9200 . no
H30A O9 2.7500 . no
H30A C9 3.0700 . no
H30A C29 2.9600 . no
H30A C14 2.9500 8_565 no
H30A C17 3.0100 8_565 no
H30A C18 2.8400 8_565 no
H30B O1 2.6500 . no
H30B C31 2.7300 . no
H30B H31B 2.2800 . no
H30B C14 3.0800 8_565 no
H30B C19 3.0300 8_565 no
H30B H19C 2.5500 8_565 no
H30C W2 3.3900 . no
H30C P2 3.0300 . no
H30C O1 2.7500 . no
H30C O9 2.7900 . no
H30C C1 3.0900 . no
H30C C9 2.5400 . no
H31A S3 2.9300 . no
H31A C32 2.8900 . no
H31A H32C 2.2700 . no
H31A O13 2.5500 7_545 no
H31B C30 2.8800 . no
H31B H30B 2.2800 . no
H31B O10 2.7000 4_545 no
H31C O10 2.7500 4_545 no
H32A O1 2.8000 6_555 no
H32A O8 2.7400 7_545 no
H32B C33 2.9300 . no
H32C S3 2.9800 . no
H32C C31 2.8300 . no
H32C H31A 2.2700 . no
H32C O8 2.9100 7_545 no
H33A C32 3.0700 . no
H33A H20A 2.6000 3_565 no
H33A O6 2.8800 6_555 no
H33A C6 3.0200 6_555 no
H33A C9 3.0600 6_555 no
H33B O13 2.5600 . no
H33B C13 2.9000 . no
H33B C29 2.7700 . no
H33B H29A 2.2300 . no
H33B O4 2.6500 7_555 no
H33C Mo2 3.4900 . no
H33C S2 2.7900 . no

loop_
_geom_hbond_atom_site_label_D
_geom_hbond_atom_site_label_H
_geom_hbond_atom_site_label_A
_geom_hbond_distance_DH
_geom_hbond_distance_HA
_geom_hbond_distance_DA
_geom_hbond_angle_DHA
_geom_hbond_site_symmetry_A
_geom_hbond_publ_flag
C19 H19B S1 0.9800 2.6900 3.364(7) 126.00 . yes
C21 H21C S3 0.9800 2.7800 3.442(7) 126.00 . yes
C22 H22B O2 0.9800 2.4500 3.404(9) 165.00 3_565 yes
C23 H23C O12 0.9800 2.5900 3.280(7) 127.00 . yes
C31 H31A O13 0.9800 2.5500 3.460(8) 155.00 7_545 yes
C33 H33B O13 0.9800 2.5600 3.269(8) 129.00 . yes
C33 H33C S2 0.9800 2.7900 3.459(7) 126.00 . yes

loop_
_geom_torsion_atom_site_label_1
_geom_torsion_atom_site_label_2
_geom_torsion_atom_site_label_3
_geom_torsion_atom_site_label_4
_geom_torsion
_geom_torsion_publ_flag
C4 W1 P1 S3 20.0(2) no
C1 W1 P1 Mo2 0.6(2) no
C2 W1 P1 Mo2 95.1(2) no
C3 W1 P1 Mo2 179.3(2) no
C1 W1 P1 Mo1 -144.7(2) no
C2 W1 P1 Mo1 -50.3(2) no
C3 W1 P1 Mo1 33.9(2) no
C4 W1 P1 Mo1 123.1(2) no
C4 W1 P1 Mo2 -91.6(2) no
C1 W1 P1 S3 112.2(2) no
C2 W1 P1 S3 -153.3(2) no
C3 W1 P1 S3 -69.2(2) no
C8 W2 P2 S1 -110.6(2) no
C9 W2 P2 S1 164.6(2) no
C7 W2 P2 S1 -16.5(2) no
C8 W2 P2 Mo2 96.8(3) no
C9 W2 P2 Mo2 12.0(2) no
C6 W2 P2 S1 74.3(2) no
C7 W2 P2 W3 55.9(2) no
C8 W2 P2 W3 -38.2(2) no
C9 W2 P2 W3 -123.0(2) no
C6 W2 P2 Mo2 -78.4(2) no
C7 W2 P2 Mo2 -169.1(3) no
C6 W2 P2 W3 146.7(2) no
C13 W3 P2 W2 74.6(2) no
S2 W3 S1 P2 96.76(6) no
S1 W3 P2 W2 -95.54(9) no
S2 W3 P2 W2 168.25(8) no
C11 W3 P2 W2 -4.7(2) no
C12 W3 P2 W2 -66.4(4) no
C11 W3 S1 Mo1 166.6(2) no
C12 W3 S1 Mo1 84.93(19) no
C13 W3 S1 Mo1 -134.0(6) no
C13 W3 P2 S1 170.2(2) no
C12 W3 P2 S1 29.2(4) no
C11 W3 S1 P2 -86.6(2) no
C12 W3 S1 P2 -168.3(2) no
C13 W3 S1 P2 -27.2(6) no
P2 W3 S2 Mo2 -9.81(5) no
S1 W3 P2 Mo2 105.87(6) no
S1 W3 S2 Mo1 10.05(5) no
P2 W3 S2 Mo1 62.88(5) no
C12 W3 S2 Mo1 -98.3(2) no
C13 W3 S2 Mo1 173.1(2) no
S1 W3 S2 Mo2 -62.64(5) no
C13 W3 P2 Mo2 -84.0(2) no
C12 W3 S2 Mo2 -171.0(2) no
C13 W3 S2 Mo2 100.4(2) no
C11 W3 P2 S1 90.8(2) no
S2 W3 P2 Mo2 9.66(5) no
C11 W3 P2 Mo2 -163.3(2) no
C12 W3 P2 Mo2 135.0(4) no
P2 W3 S1 Mo1 -106.75(6) no
S2 W3 P2 S1 -96.21(6) no
S2 W3 S1 Mo1 -9.99(5) no
S1 Mo1 Mo2 C28 -123.3(2) no
C15 Mo1 Mo2 C26 71.0(5) no
S3 Mo1 Mo2 C26 -10.6(3) no
S3 Mo1 Mo2 C27 41.0(2) no
S3 Mo1 Mo2 C28 92.3(2) no
P1 Mo1 Mo2 S2 162.61(6) no
P1 Mo1 Mo2 S3 61.94(7) no
P1 Mo1 Mo2 P2 -82.70(6) no
C15 Mo1 Mo2 C25 3.3(6) no
S3 Mo1 Mo2 C25 -78.3(4) no
S1 Mo1 Mo2 P1 82.50(6) no
S1 Mo1 Mo2 P2 -0.21(5) no
S1 Mo1 Mo2 C25 66.1(4) no
S1 Mo1 Mo2 C26 133.9(3) no
S1 Mo1 Mo2 C27 -174.6(2) no
S2 Mo1 Mo2 S3 -100.67(7) no
S2 Mo1 Mo2 P1 -162.61(6) no
S2 Mo1 Mo2 P2 114.68(6) no
S2 Mo1 Mo2 C25 -179.0(4) no
S2 Mo1 Mo2 C26 -111.3(3) no
S2 Mo1 Mo2 C27 -59.7(2) no
S2 Mo1 Mo2 C28 -8.4(2) no
S3 Mo1 Mo2 S2 100.67(7) no
S3 Mo1 Mo2 P2 -144.65(6) no
S1 Mo1 Mo2 S3 144.44(6) no
S2 Mo1 S1 P2 -50.58(8) no
S3 Mo1 S1 P2 37.96(10) no
P1 Mo1 S1 P2 56.55(7) no
C14 Mo1 S1 P2 -164.74(18) no
C15 Mo1 S1 P2 159.79(16) no
C16 Mo1 S1 P2 146.67(15) no
C17 Mo1 S1 P2 -176.5(3) no
C18 Mo1 S1 P2 -147.86(18) no
P1 Mo1 Mo2 C25 -16.4(4) no
P1 Mo1 Mo2 C26 51.4(3) no
P1 Mo1 Mo2 C27 102.9(2) no
P1 Mo1 Mo2 C28 154.2(2) no
C15 Mo1 Mo2 S2 -177.8(4) no
S3 Mo1 Mo2 P1 -61.94(7) no
Mo2 Mo1 S1 P2 0.24(6) no
C15 Mo1 Mo2 P2 -63.1(4) no
Mo2 Mo1 S2 W3 -80.34(4) no
S1 Mo1 S2 W3 -10.47(5) no
S3 Mo1 S2 W3 -136.79(5) no
P1 Mo1 S2 W3 -95.50(5) no
C14 Mo1 S2 W3 79.81(17) no
Mo2 Mo1 S1 W3 61.11(3) no
S2 Mo1 S1 W3 10.30(5) no
S3 Mo1 S1 W3 98.84(6) no
P1 Mo1 S1 W3 117.43(5) no
C14 Mo1 S1 W3 -103.87(16) no
C15 Mo1 S1 W3 -139.34(14) no
C16 Mo1 S1 W3 -152.45(14) no
C17 Mo1 S1 W3 -115.6(3) no
C18 Mo1 S1 W3 -86.99(18) no
C17 Mo1 Mo2 P1 -100.5(2) no
C17 Mo1 Mo2 P2 176.8(2) no
C17 Mo1 Mo2 C25 -116.8(5) no
C17 Mo1 Mo2 C26 -49.1(4) no
C17 Mo1 Mo2 C27 2.5(3) no
C17 Mo1 Mo2 C28 53.7(3) no
C18 Mo1 Mo2 S2 8.0(3) no
C18 Mo1 Mo2 S3 -92.6(3) no
C18 Mo1 Mo2 P1 -154.6(3) no
C18 Mo1 Mo2 P2 122.7(3) no
C18 Mo1 Mo2 C25 -170.9(5) no
C18 Mo1 Mo2 C26 -103.2(4) no
C18 Mo1 Mo2 C27 -51.7(3) no
C18 Mo1 Mo2 C28 -0.4(3) no
C15 Mo1 Mo2 S3 81.6(4) no
C15 Mo1 Mo2 P1 19.6(4) no
S1 Mo1 Mo2 S2 -114.89(6) no
C18 Mo1 P1 Mo2 147.2(4) no
Mo2 Mo1 P1 S3 -72.04(6) no
S1 Mo1 P1 S3 -160.94(7) no
S1 Mo1 S3 Mo2 -46.92(7) no
S2 Mo1 S3 Mo2 55.21(4) no
P1 Mo1 S3 Mo2 -70.92(6) no
C14 Mo1 S3 Mo2 172.3(3) no
C15 Mo1 S3 Mo2 -154.10(19) no
C16 Mo1 S3 Mo2 -170.24(14) no
C17 Mo1 S3 Mo2 154.12(18) no
C18 Mo1 S3 Mo2 139.14(19) no
Mo2 Mo1 S3 P1 70.92(6) no
S1 Mo1 S3 P1 24.00(9) no
S2 Mo1 S3 P1 126.13(7) no
C14 Mo1 S3 P1 -116.8(3) no
C15 Mo1 S3 P1 -83.18(19) no
C16 Mo1 S3 P1 -99.32(15) no
C17 Mo1 S3 P1 -134.96(19) no
C18 Mo1 S3 P1 -149.94(19) no
S3 Mo1 C17 C18 -156.6(4) no
P1 Mo1 C17 C18 164.1(4) no
C14 Mo1 C17 C18 36.3(4) no
C15 Mo1 C17 C18 78.1(4) no
C16 Mo1 C17 C18 115.2(6) no
Mo2 Mo1 C17 C22 -1.7(6) no
S1 Mo1 C17 C22 173.6(4) no
S2 Mo1 C17 C22 45.4(5) no
S3 Mo1 C17 C22 -33.0(5) no
P1 Mo1 C17 C22 -72.4(6) no
C14 Mo1 C17 C22 159.8(6) no
C15 Mo1 C17 C22 -158.4(6) no
C16 Mo1 C17 C22 -121.2(6) no
C18 Mo1 C17 C22 123.5(8) no
S2 Mo1 C14 C15 163.4(3) no
S3 Mo1 C14 C15 58.0(5) no
C15 Mo1 Mo2 C27 122.6(4) no
C15 Mo1 Mo2 C28 173.8(4) no
C16 Mo1 Mo2 S2 116.4(2) no
C16 Mo1 Mo2 S3 15.7(2) no
C16 Mo1 Mo2 P1 -46.2(2) no
C16 Mo1 Mo2 P2 -128.9(2) no
C16 Mo1 Mo2 C25 -62.6(5) no
C16 Mo1 Mo2 C26 5.2(4) no
C16 Mo1 Mo2 C27 56.7(3) no
C16 Mo1 Mo2 C28 108.0(3) no
C17 Mo1 Mo2 S2 62.1(2) no
C17 Mo1 Mo2 S3 -38.5(2) no
Mo2 Mo1 P1 W1 160.35(13) no
S1 Mo1 P1 W1 71.45(11) no
S2 Mo1 P1 W1 175.38(10) no
S3 Mo1 P1 W1 -127.61(13) no
C14 Mo1 P1 W1 1.5(3) no
C15 Mo1 P1 W1 -11.9(2) no
C16 Mo1 P1 W1 -46.51(18) no
C17 Mo1 P1 W1 -72.6(2) no
C18 Mo1 P1 W1 -52.5(4) no
S1 Mo1 P1 Mo2 -88.89(5) no
S2 Mo1 P1 Mo2 15.03(6) no
S3 Mo1 P1 Mo2 72.04(6) no
C14 Mo1 P1 Mo2 -158.9(2) no
C15 Mo1 P1 Mo2 -172.26(16) no
C16 Mo1 P1 Mo2 153.14(14) no
C17 Mo1 P1 Mo2 127.1(2) no
C18 Mo1 C16 C21 157.2(6) no
C14 Mo1 C18 C23 124.2(7) no
C15 Mo1 C18 C23 161.9(6) no
S2 Mo1 P1 S3 -57.01(7) no
C14 Mo1 P1 S3 129.1(2) no
C15 Mo1 P1 S3 115.70(17) no
C16 Mo1 P1 S3 81.10(15) no
C17 Mo1 P1 S3 55.0(2) no
C18 Mo1 P1 S3 75.1(4) no
S2 Mo1 C15 C14 -29.3(5) no
S3 Mo1 C15 C14 -144.5(3) no
P1 Mo1 C15 C14 163.8(3) no
C16 Mo1 C15 C14 -115.6(5) no
C17 Mo1 C15 C14 -77.8(4) no
C18 Mo1 C15 C14 -36.7(4) no
Mo2 Mo1 C15 C16 -97.1(5) no
S1 Mo1 C15 C16 -159.6(3) no
S2 Mo1 C15 C16 86.3(4) no
S3 Mo1 C15 C16 -28.9(4) no
P1 Mo1 C15 C16 -80.6(3) no
C14 Mo1 C15 C16 115.6(5) no
C17 Mo1 C15 C16 37.8(3) no
C18 Mo1 C15 C16 78.9(4) no
Mo2 Mo1 C15 C20 26.5(8) no
S1 Mo1 C15 C20 -36.0(5) no
S2 Mo1 C15 C20 -150.0(4) no
S3 Mo1 C15 C20 94.7(5) no
P1 Mo1 C15 C20 43.0(5) no
C14 Mo1 C15 C20 -120.8(7) no
C16 Mo1 C15 C20 123.6(6) no
C17 Mo1 C15 C20 161.4(6) no
C18 Mo1 C15 C20 -157.4(6) no
P1 Mo1 C18 C23 -149.7(4) no
S1 Mo1 C14 C15 -91.8(4) no
C18 Mo1 S2 Mo2 -175.38(15) no
C16 Mo1 C18 C23 -156.7(7) no
P1 Mo1 C14 C15 -23.0(5) no
C16 Mo1 C14 C15 37.4(4) no
C15 Mo1 S2 W3 98.0(3) no
C16 Mo1 S2 W3 148.82(17) no
C17 Mo1 S2 W3 138.31(14) no
C18 Mo1 S2 W3 104.28(15) no
S1 Mo1 S2 Mo2 69.87(5) no
S3 Mo1 S2 Mo2 -56.44(4) no
P1 Mo1 S2 Mo2 -15.16(6) no
C14 Mo1 S2 Mo2 160.16(16) no
C15 Mo1 S2 Mo2 178.3(3) no
C16 Mo1 S2 Mo2 -130.83(18) no
C17 Mo1 S2 Mo2 -141.35(14) no
C15 Mo1 C17 C16 -37.1(3) no
S3 Mo1 C16 C17 -89.5(3) no
P1 Mo1 C16 C17 -139.4(3) no
C14 Mo1 C16 C17 78.2(4) no
C15 Mo1 C16 C17 116.0(5) no
C18 Mo1 C16 C17 37.4(3) no
Mo2 Mo1 C16 C21 17.2(7) no
S1 Mo1 C16 C21 -101.0(5) no
S2 Mo1 C16 C21 101.7(5) no
S3 Mo1 C16 C21 30.3(5) no
P1 Mo1 C16 C21 -19.6(5) no
C14 Mo1 C16 C21 -162.1(6) no
C15 Mo1 C16 C21 -124.3(7) no
C17 Mo1 C16 C21 119.8(7) no
S3 Mo1 C18 C23 -91.7(5) no
C17 Mo1 C14 C18 -36.8(3) no
C18 Mo1 C17 C16 -115.2(6) no
Mo2 Mo1 C17 C18 -125.3(4) no
C17 Mo1 C18 C23 -118.5(8) no
S2 Mo1 C17 C18 -78.2(4) no
C16 Mo1 C14 C19 156.1(7) no
C17 Mo1 C14 C15 79.5(4) no
Mo2 Mo1 C15 C14 147.3(3) no
S1 Mo1 C15 C14 84.8(4) no
Mo2 Mo1 C17 C16 119.5(3) no
S1 Mo1 C17 C16 -65.2(4) no
S2 Mo1 C17 C16 166.6(3) no
S3 Mo1 C17 C16 88.2(3) no
P1 Mo1 C17 C16 48.9(4) no
C14 Mo1 C17 C16 -78.9(4) no
S3 Mo1 C16 C15 154.5(3) no
S1 Mo1 C14 C19 27.0(6) no
S2 Mo1 C14 C19 -77.9(6) no
S1 Mo1 C17 C18 50.1(5) no
P1 Mo1 C14 C19 95.7(6) no
C15 Mo1 C14 C19 118.7(8) no
C17 Mo1 C14 C19 -161.8(7) no
C18 Mo1 C14 C19 -125.0(8) no
P1 Mo1 C18 C17 -31.2(7) no
C14 Mo1 C18 C17 -117.3(6) no
C15 Mo1 C18 C17 -79.6(4) no
C16 Mo1 C18 C17 -38.2(4) no
Mo2 Mo1 C18 C23 -20.8(7) no
S1 Mo1 C18 C23 93.5(6) no
S2 Mo1 C18 C23 -14.2(6) no
Mo2 Mo1 C18 C17 97.7(4) no
P1 Mo1 C16 C15 104.7(3) no
C14 Mo1 C16 C15 -37.8(4) no
S3 Mo1 C14 C19 176.8(4) no
C18 Mo1 C16 C15 -78.5(4) no
Mo2 Mo1 C16 C17 -102.6(3) no
S2 Mo1 C16 C17 -18.1(4) no
C16 Mo1 C14 C18 -78.9(4) no
C18 Mo1 C14 C15 116.3(5) no
S1 Mo1 C14 C18 152.0(3) no
S2 Mo1 C14 C18 47.1(4) no
S3 Mo1 C14 C18 -58.3(5) no
P1 Mo1 C14 C18 -139.3(3) no
C15 Mo1 C14 C18 -116.3(5) no
S1 Mo1 C16 C17 139.2(3) no
C16 Mo1 C18 C14 79.1(4) no
S1 Mo1 C18 C17 -148.0(4) no
Mo2 Mo1 C18 C14 -145.0(3) no
C17 Mo1 C16 C15 -116.0(5) no
S2 Mo1 C18 C14 -138.4(3) no
S3 Mo1 C18 C14 144.1(3) no
S1 Mo1 C16 C15 23.2(4) no
S2 Mo1 C16 C15 -134.1(3) no
C15 Mo1 C18 C14 37.7(3) no
S2 Mo1 C18 C17 104.3(4) no
S3 Mo1 C18 C17 26.8(5) no
S1 Mo1 C18 C14 -30.7(4) no
Mo2 Mo1 C16 C15 141.5(3) no
C17 Mo1 C18 C14 117.3(6) no
P1 Mo1 C18 C14 86.1(5) no
C28 Mo2 S2 Mo1 174.81(14) no
C24 Mo2 C28 C33 -123.2(7) no
C25 Mo2 C28 C33 -160.3(6) no
C27 Mo2 P2 S1 173.3(3) no
C24 Mo2 P2 W2 -42.0(2) no
C25 Mo2 P2 W2 -7.2(2) no
C27 Mo2 S2 Mo1 140.82(14) no
C27 Mo2 P1 S3 -52.25(17) no
C24 Mo2 C26 C31 159.4(7) no
P1 Mo2 C24 C25 23.4(5) no
C27 Mo2 P2 W2 -32.4(3) no
C28 Mo2 P2 W2 -60.7(2) no
C28 Mo2 P2 S1 145.05(15) no
S2 Mo2 C26 C31 -105.6(6) no
S3 Mo2 C26 C31 -33.7(6) no
P1 Mo2 C26 C31 15.6(6) no
P2 Mo2 C26 C31 97.9(6) no
C28 Mo2 P1 S3 -69.7(3) no
C27 Mo2 S3 P1 137.45(16) no
C28 Mo2 S3 P1 153.04(15) no
C26 Mo2 C28 C33 158.0(6) no
C27 Mo2 C28 C33 120.1(6) no
C26 Mo2 P2 W2 6.2(3) no
S3 Mo2 C24 C25 -59.6(5) no
C24 Mo2 P2 S1 163.70(16) no
C25 Mo2 P2 S1 -161.49(17) no
C26 Mo2 P2 S1 -148.1(2) no
C27 Mo2 P1 Mo1 -123.67(16) no
C28 Mo2 P1 Mo1 -141.1(3) no
Mo1 Mo2 P1 S3 71.42(5) no
S2 Mo2 P1 S3 56.51(7) no
P2 Mo2 P1 S3 159.34(6) no
C26 Mo2 S2 Mo1 131.5(2) no
Mo1 Mo2 P2 W2 154.53(14) no
S2 Mo2 P2 W2 -155.18(13) no
S3 Mo2 P2 W2 118.02(13) no
P1 Mo2 P2 W2 98.27(15) no
C28 Mo2 C27 C32 -121.5(7) no
C27 Mo2 C26 C31 -121.9(7) no
C28 Mo2 C26 C31 -159.6(7) no
S2 Mo2 C24 C25 -161.2(4) no
C25 Mo2 P1 Mo1 174.27(17) no
C26 Mo2 P1 Mo1 -150.77(18) no
Mo1 Mo2 P1 W1 -157.47(15) no
S2 Mo2 P1 W1 -172.38(12) no
S3 Mo2 P1 W1 131.12(15) no
P2 Mo2 P1 W1 -69.55(13) no
C24 Mo2 P1 S3 -127.9(2) no
C25 Mo2 P1 S3 -114.31(17) no
C26 Mo2 P1 S3 -79.35(18) no
P1 Mo2 C28 C33 146.6(4) no
P2 Mo2 C28 C33 -89.0(5) no
C26 Mo2 S3 P1 102.28(19) no
S3 Mo2 P2 S1 -36.28(9) no
P1 Mo2 P2 S1 -56.03(7) no
C24 Mo2 P1 Mo1 160.7(2) no
S2 Mo2 P2 S1 50.53(8) no
S2 Mo2 S3 Mo1 -55.00(5) no
C24 Mo2 S2 W3 -82.62(18) no
C25 Mo2 S2 W3 -101.5(3) no
C26 Mo2 S2 W3 -149.4(2) no
C27 Mo2 S2 W3 -140.08(14) no
C28 Mo2 S2 W3 -106.09(14) no
S3 Mo2 S2 Mo1 55.97(5) no
P1 Mo2 S2 Mo1 15.07(6) no
P2 Mo2 S2 Mo1 -69.06(5) no
C24 Mo2 S2 Mo1 -161.73(17) no
C25 Mo2 S2 Mo1 179.4(3) no
C27 Mo2 C25 C30 -159.1(6) no
C28 Mo2 C25 C30 159.6(6) no
C26 Mo2 C27 C32 123.3(7) no
C25 Mo2 C26 C31 121.7(8) no
Mo1 Mo2 S2 W3 79.11(4) no
P1 Mo2 S3 Mo1 71.17(6) no
P2 Mo2 C24 C25 93.7(4) no
C26 Mo2 C24 C25 -38.0(4) no
Mo1 Mo2 P2 W3 -60.14(3) no
S2 Mo2 P2 W3 -9.85(5) no
C24 Mo2 P1 W1 3.2(3) no
C25 Mo2 P1 W1 16.8(2) no
C26 Mo2 P1 W1 51.8(2) no
C27 Mo2 P1 W1 78.9(2) no
C28 Mo2 P1 W1 61.4(3) no
S2 Mo2 P1 Mo1 -14.91(6) no
S3 Mo2 P1 Mo1 -71.42(5) no
P2 Mo2 P1 Mo1 87.92(5) no
Mo1 Mo2 P2 S1 0.23(6) no
C25 Mo2 C27 C32 160.5(6) no
S3 Mo2 S2 W3 135.08(5) no
P2 Mo2 S3 Mo1 45.56(7) no
C24 Mo2 S3 Mo1 -168.3(3) no
C25 Mo2 S3 Mo1 157.7(2) no
C26 Mo2 S3 Mo1 173.45(19) no
C27 Mo2 S3 Mo1 -151.38(16) no
C28 Mo2 S3 Mo1 -135.79(14) no
Mo1 Mo2 S3 P1 -71.17(6) no
S2 Mo2 S3 P1 -126.18(7) no
P2 Mo2 S3 P1 -25.61(8) no
C24 Mo2 S3 P1 120.5(3) no
C25 Mo2 S3 P1 86.5(2) no
C24 Mo2 C27 C32 -158.3(6) no
S3 Mo2 C28 C33 92.2(5) no
C27 Mo2 C24 C28 37.1(3) no
S2 Mo2 C24 C29 78.2(6) no
P1 Mo2 S2 W3 94.17(5) no
P2 Mo2 S2 W3 10.04(5) no
P1 Mo2 C27 C28 -167.0(2) no
P2 Mo2 C27 C28 -48.0(4) no
C27 Mo2 C24 C25 -79.6(4) no
S3 Mo2 P2 W3 -96.65(6) no
P1 Mo2 P2 W3 -116.40(5) no
C24 Mo2 P2 W3 103.33(15) no
C25 Mo2 P2 W3 138.14(16) no
C26 Mo2 P2 W3 151.55(19) no
C27 Mo2 P2 W3 112.9(3) no
C28 Mo2 P2 W3 84.68(14) no
C26 Mo2 C24 C28 78.7(4) no
C24 Mo2 C25 C30 122.9(7) no
C26 Mo2 C25 C30 -122.0(7) no
S3 Mo2 C24 C29 179.8(4) no
P1 Mo2 C24 C29 -97.3(6) no
P2 Mo2 C24 C29 -26.9(6) no
C25 Mo2 C24 C29 -120.7(8) no
C24 Mo2 C27 C28 -36.7(3) no
C25 Mo2 C27 C28 -78.0(3) no
C26 Mo2 C27 C28 -115.2(5) no
Mo1 Mo2 C27 C32 1.0(6) no
S2 Mo2 C27 C32 -44.1(5) no
S3 Mo2 C27 C32 33.9(5) no
P1 Mo2 C27 C32 71.5(5) no
P2 Mo2 C27 C32 -169.5(4) no
S2 Mo2 C28 C33 16.7(5) no
C26 Mo2 C25 C24 115.1(6) no
C27 Mo2 C25 C24 78.0(4) no
C28 Mo2 C25 C24 36.7(4) no
Mo1 Mo2 C25 C26 94.7(6) no
S2 Mo2 C25 C26 -83.8(4) no
S3 Mo2 C25 C26 28.2(5) no
C26 Mo2 C24 C29 -158.6(7) no
C27 Mo2 C24 C29 159.7(7) no
C28 Mo2 C24 C25 -116.7(5) no
S2 Mo2 C24 C28 -44.5(3) no
S3 Mo2 C24 C28 57.1(4) no
P1 Mo2 C24 C28 140.1(3) no
P2 Mo2 C24 C28 -149.6(3) no
C25 Mo2 C24 C28 116.7(5) no
P2 Mo2 C25 C24 -84.9(4) no
P2 Mo2 C25 C30 38.1(5) no
P1 Mo2 C26 C25 -106.1(4) no
P2 Mo2 C26 C25 -23.8(5) no
C24 Mo2 C26 C25 37.7(4) no
C27 Mo2 C26 C25 116.4(5) no
C28 Mo2 C26 C25 78.8(4) no
P1 Mo2 C25 C26 80.8(4) no
P2 Mo2 C25 C26 160.0(4) no
C28 Mo2 C24 C29 122.6(7) no
P2 Mo2 C28 C27 150.9(3) no
C24 Mo2 C28 C27 116.7(5) no
C25 Mo2 C28 C27 79.6(3) no
C26 Mo2 C28 C27 37.9(3) no
Mo1 Mo2 C28 C33 23.5(6) no
P1 Mo2 C25 C30 -41.2(5) no
S3 Mo2 C26 C25 -155.4(4) no
Mo1 Mo2 C27 C26 -122.3(3) no
S2 Mo2 C27 C26 -167.4(3) no
S3 Mo2 C27 C26 -89.4(3) no
P1 Mo2 C27 C26 -51.9(4) no
P2 Mo2 C27 C26 67.2(4) no
Mo1 Mo2 C26 C27 97.0(4) no
S2 Mo2 C26 C27 16.3(4) no
C24 Mo2 C25 C26 -115.1(6) no
C27 Mo2 C25 C26 -37.1(4) no
Mo1 Mo2 C25 C24 -150.2(4) no
S2 Mo2 C25 C24 31.3(5) no
S3 Mo2 C25 C24 143.3(3) no
P1 Mo2 C25 C24 -164.1(4) no
S2 Mo2 C26 C25 132.8(4) no
C25 Mo2 C27 C26 37.2(3) no
S3 Mo2 C26 C27 88.2(3) no
P1 Mo2 C26 C27 137.5(3) no
C28 Mo2 C25 C26 -78.4(4) no
Mo1 Mo2 C28 C24 146.8(3) no
S2 Mo2 C28 C24 139.9(3) no
C24 Mo2 C27 C26 78.5(4) no
Mo1 Mo2 C26 C31 -25.0(8) no
P1 Mo2 C28 C24 -90.1(4) no
C28 Mo2 C27 C26 115.2(5) no
Mo1 Mo2 C27 C28 122.5(3) no
Mo1 Mo2 C25 C30 -27.2(8) no
S2 Mo2 C25 C30 154.2(4) no
S3 Mo2 C25 C30 -93.8(5) no
S3 Mo2 C28 C24 -144.6(3) no
P1 Mo2 C28 C27 26.5(5) no
S3 Mo2 C28 C27 -27.9(3) no
P2 Mo2 C28 C24 34.2(3) no
P2 Mo2 C26 C27 -140.2(3) no
C24 Mo2 C26 C27 -78.8(4) no
C25 Mo2 C26 C27 -116.4(5) no
Mo1 Mo2 C26 C25 -146.6(3) no
C28 Mo2 C26 C27 -37.7(3) no
S2 Mo2 C27 C28 77.4(3) no
S3 Mo2 C27 C28 155.4(3) no
C25 Mo2 C28 C24 -37.0(3) no
Mo1 Mo2 C28 C27 -96.6(3) no
S2 Mo2 C28 C27 -103.5(3) no
C27 Mo2 C28 C24 -116.7(5) no
C26 Mo2 C28 C24 -78.8(4) no
Mo1 S1 P2 W3 67.90(5) no
Mo1 S1 P2 W2 -167.04(6) no
W3 S1 P2 Mo2 -68.17(5) no
Mo1 S1 P2 Mo2 -0.27(7) no
W3 S1 P2 W2 125.06(7) no
Mo1 S3 P1 W1 137.59(10) no
Mo2 S3 P1 W1 -145.75(10) no
Mo1 S3 P1 Mo2 -76.66(4) no
Mo2 S3 P1 Mo1 76.66(4) no
C19 C14 C18 Mo1 125.4(6) no
Mo1 C14 C18 C17 61.7(3) no
C19 C14 C15 C20 -0.3(8) no
C15 C14 C18 Mo1 -63.5(3) no
Mo1 C14 C18 C23 -125.1(6) no
C19 C14 C18 C23 0.3(9) no
C15 C14 C18 C17 -1.8(5) no
C15 C14 C18 C23 171.4(5) no
C19 C14 C15 Mo1 -123.8(5) no
C19 C14 C15 C16 171.6(5) no
C19 C14 C18 C17 -172.9(5) no
C18 C14 C15 C16 0.1(5) no
C18 C14 C15 C20 -171.8(5) no
C18 C14 C15 Mo1 64.6(3) no
Mo1 C14 C15 C16 -64.6(3) no
Mo1 C14 C15 C20 123.6(5) no
C20 C15 C16 Mo1 -123.4(5) no
Mo1 C15 C16 C21 122.9(5) no
C14 C15 C16 Mo1 65.0(3) no
Mo1 C15 C16 C17 -63.4(3) no
C14 C15 C16 C21 -172.1(5) no
C14 C15 C16 C17 1.6(5) no
C20 C15 C16 C21 -0.5(9) no
C20 C15 C16 C17 173.2(5) no
C21 C16 C17 C18 171.3(5) no
Mo1 C16 C17 C18 -66.9(3) no
C21 C16 C17 Mo1 -121.9(5) no
C15 C16 C17 C22 -173.5(5) no
C15 C16 C17 Mo1 64.1(3) no
Mo1 C16 C17 C22 122.4(5) no
C21 C16 C17 C22 0.5(8) no
C15 C16 C17 C18 -2.8(5) no
C22 C17 C18 C23 0.0(8) no
Mo1 C17 C18 C14 -62.9(3) no
C22 C17 C18 C14 173.5(5) no
Mo1 C17 C18 C23 123.6(5) no
C16 C17 C18 Mo1 65.7(3) no
C16 C17 C18 C23 -170.6(5) no
C16 C17 C18 C14 2.8(5) no
C22 C17 C18 Mo1 -123.6(6) no
C25 C24 C28 C33 -172.2(5) no
C28 C24 C25 Mo2 -64.1(4) no
Mo2 C24 C28 C33 124.5(6) no
C29 C24 C28 C33 -2.3(9) no
C25 C24 C28 Mo2 63.4(4) no
Mo2 C24 C25 C30 -125.8(6) no
C29 C24 C25 C30 0.2(10) no
C25 C24 C28 C27 2.1(6) no
Mo2 C24 C25 C26 63.4(4) no
C29 C24 C28 C27 171.9(5) no
C28 C24 C25 C26 -0.6(6) no
C29 C24 C28 Mo2 -126.8(5) no
Mo2 C24 C28 C27 -61.3(4) no
C29 C24 C25 C26 -170.6(6) no
C28 C24 C25 C30 170.1(5) no
C29 C24 C25 Mo2 126.0(6) no
C30 C25 C26 C31 2.1(11) no
C24 C25 C26 Mo2 -65.1(4) no
Mo2 C25 C26 C31 -122.1(7) no
C30 C25 C26 C27 -171.8(6) no
C24 C25 C26 C31 172.8(6) no
Mo2 C25 C26 C27 64.0(5) no
C30 C25 C26 Mo2 124.2(6) no
C24 C25 C26 C27 -1.1(7) no
C25 C26 C27 C32 174.6(6) no
C31 C26 C27 C32 0.8(11) no
C31 C26 C27 Mo2 120.9(7) no
C31 C26 C27 C28 -171.4(6) no
C25 C26 C27 C28 2.4(7) no
Mo2 C26 C27 C32 -120.1(6) no
C25 C26 C27 Mo2 -65.3(5) no
Mo2 C26 C27 C28 67.7(4) no
C26 C27 C28 C24 -2.8(6) no
C26 C27 C28 C33 171.6(6) no
C26 C27 C28 Mo2 -66.0(5) no
C32 C27 C28 C24 -175.3(5) no
C32 C27 C28 C33 -0.9(9) no
C32 C27 C28 Mo2 121.5(5) no
Mo2 C27 C28 C24 63.2(4) no
Mo2 C27 C28 C33 -122.4(5) no
